data_7232436
loop_
_publ_author_name
'Cheplakova, Anastasia M.'
'Kovalenko, Konstantin A.'
'Samsonenko, Denis G.'
'Vinogradov, Andrey S.'
'Karpov, Victor M.'
'Platonov, Vyacheslav E.'
'Fedin, Vladimir P.'

_publ_section_title
;
 Structural diversity of zinc(ii) coordination polymers with
 octafluorobiphenyl-4,4&#x2032;-dicarboxylate based on mononuclear, paddle
 wheel and cuboidal units
;
_journal_issue 15
_journal_name_full CrystEngComm
_journal_page_first 2524
_journal_paper_doi 10.1039/C9CE00073A
_journal_volume 21
_journal_year 2019
_chemical_formula_sum 'C20 H14 F8 N4 O5 Zn'
_chemical_formula_weight 607.72
_space_group_crystal_system monoclinic
_space_group_IT_number 14
_space_group_name_Hall '-P 2ybc'
_space_group_name_H-M_alt 'P 1 21/c 1'
_symmetry_space_group_name_Hall '-P 2ybc'
_symmetry_space_group_name_H-M 'P 1 21/c 1'
_atom_sites_solution_hydrogens geom
_atom_sites_solution_primary dual
_atom_sites_solution_secondary difmap
_audit_creation_method SHELXL-2018/3
_audit_update_record
;
2018-11-20 deposited with the CCDC.    2019-02-20 downloaded from the CCDC.
;
_cell_angle_alpha 90
_cell_angle_beta 101.413(6)
_cell_angle_gamma 90
_cell_formula_units_Z 4
_cell_length_a 14.9250(12)
_cell_length_b 5.4485(4)
_cell_length_c 27.4123(15)
_cell_measurement_reflns_used 3230
_cell_measurement_temperature 130(2)
_cell_measurement_theta_max 28.75
_cell_measurement_theta_min 3.95
_cell_volume 2185.1(3)
_computing_cell_refinement 'CrysAlisPro 1.171.38.46 (Rigaku OD, 2015)'
_computing_data_collection 'CrysAlisPro 1.171.38.46 (Rigaku OD, 2015)'
_computing_data_reduction 'CrysAlisPro 1.171.38.46 (Rigaku OD, 2015)'
_computing_molecular_graphics 'ShelXle (H\"ubschle, 2011)'
_computing_publication_material 'CIFTAB (Sheldrick, 2015)'
_computing_structure_refinement 'SHELXL-2018 (Sheldrick, 2015)'
_computing_structure_solution 'SHELXT-2018 (Sheldrick, 2015)'
_diffrn_ambient_temperature 130(2)
_diffrn_detector 'CCD plate'
_diffrn_detector_area_resol_mean 10.6168
_diffrn_detector_type AtlasS2
_diffrn_measured_fraction_theta_full 0.989
_diffrn_measured_fraction_theta_max 0.990
_diffrn_measurement_device 'four-circle diffractometer'
_diffrn_measurement_device_type 'New Xcalibur, AtlasS2'
_diffrn_measurement_method '\w scans'
_diffrn_radiation_monochromator graphite
_diffrn_radiation_probe x-ray
_diffrn_radiation_source 'fine-focus sealed tube'
_diffrn_radiation_type MoK\a
_diffrn_radiation_wavelength 0.71073
_diffrn_reflns_av_R_equivalents 0.0307
_diffrn_reflns_av_unetI/netI 0.0418
_diffrn_reflns_Laue_measured_fraction_full 0.989
_diffrn_reflns_Laue_measured_fraction_max 0.990
_diffrn_reflns_limit_h_max 15
_diffrn_reflns_limit_h_min -17
_diffrn_reflns_limit_k_max 5
_diffrn_reflns_limit_k_min -6
_diffrn_reflns_limit_l_max 27
_diffrn_reflns_limit_l_min -33
_diffrn_reflns_number 8828
_diffrn_reflns_point_group_measured_fraction_full 0.989
_diffrn_reflns_point_group_measured_fraction_max 0.990
_diffrn_reflns_theta_full 25.242
_diffrn_reflns_theta_max 25.347
_diffrn_reflns_theta_min 3.425
_diffrn_source 'sealed X-ray tube'
_exptl_absorpt_coefficient_mu 1.236
_exptl_absorpt_correction_T_max 1.00000
_exptl_absorpt_correction_T_min 0.72798
_exptl_absorpt_correction_type multi-scan
_exptl_absorpt_process_details
;
CrysAlisPro 1.171.38.46 (Rigaku Oxford Diffraction, 2015)
Empirical absorption correction using spherical harmonics,
implemented in SCALE3 ABSPACK scaling algorithm.
;
_exptl_crystal_colour colorless
_exptl_crystal_density_diffrn 1.847
_exptl_crystal_description plate
_exptl_crystal_F_000 1216
_exptl_crystal_size_max 0.66
_exptl_crystal_size_mid 0.14
_exptl_crystal_size_min 0.02
_refine_diff_density_max 2.204
_refine_diff_density_min -0.929
_refine_diff_density_rms 0.144
_refine_ls_extinction_method none
_refine_ls_goodness_of_fit_ref 1.050
_refine_ls_hydrogen_treatment constr
_refine_ls_matrix_type full
_refine_ls_number_parameters 343
_refine_ls_number_reflns 3969
_refine_ls_number_restraints 264
_refine_ls_restrained_S_all 1.083
_refine_ls_R_factor_all 0.0886
_refine_ls_R_factor_gt 0.0730
_refine_ls_shift/su_max 0.001
_refine_ls_shift/su_mean 0.000
_refine_ls_structure_factor_coef Fsqd
_refine_ls_weighting_details 'w=1/[\s^2^(Fo^2^)+(0.1304P)^2^+11.3678P] where P=(Fo^2^+2Fc^2^)/3'
_refine_ls_weighting_scheme calc
_refine_ls_wR_factor_gt 0.2119
_refine_ls_wR_factor_ref 0.2278
_reflns_Friedel_coverage 0.000
_reflns_number_gt 3168
_reflns_number_total 3969
_reflns_threshold_expression 'I > 2\s(I)'
_cod_data_source_file c9ce00073a2.cif
_cod_data_source_block SN575
_cod_depositor_comments 'Adding full bibliography for 7232433--7232438.cif.'
_cod_database_code 7232436
_shelx_shelxl_version_number 2018/3
_shelx_space_group_comment
;
The symmetry employed for this shelxl refinement is uniquely defined
by the following loop, which should always be used as a source of
symmetry information in preference to the above space-group names.
They are only intended as comments.
;
_shelx_estimated_absorpt_t_min 0.496
_shelx_estimated_absorpt_t_max 0.976

loop_
_space_group_symop_operation_xyz
'x, y, z'
'-x, y+1/2, -z+1/2'
'-x, -y, -z'
'x, -y-1/2, z-1/2'

loop_
_atom_site_label
_atom_site_type_symbol
_atom_site_fract_x
_atom_site_fract_y
_atom_site_fract_z
_atom_site_U_iso_or_equiv
_atom_site_adp_type
_atom_site_occupancy
_atom_site_site_symmetry_order
_atom_site_calc_flag
_atom_site_refinement_flags_posn
_atom_site_refinement_flags_adp
Zn1 Zn 0.69259(5) 0.12265(12) 0.07977(2) 0.0242(3) Uani 1 1 d . U
O1 O 0.6076(3) -0.1597(9) 0.07276(18) 0.0425(12) Uani 1 1 d . .
N1 N 0.8219(5) -0.0093(18) 0.0854(3) 0.0648(15) Uani 1 1 d . U
N12 N 0.9867(7) 0.024(2) 0.1278(4) 0.105(2) Uani 1 1 d D U
N13 N 0.9227(7) -0.382(2) 0.1135(4) 0.109(2) Uani 1 1 d D U
N14 N 0.9472(7) -0.144(2) 0.0451(4) 0.100(2) Uani 1 1 d D U
C11 C 0.8944(8) 0.124(3) 0.1226(5) 0.100(2) Uani 1 1 d . U
H11A H 0.895431 0.298381 0.112476 0.120 Uiso 1 1 calc R U
H11B H 0.876740 0.119675 0.155562 0.120 Uiso 1 1 calc R U
C12 C 0.8324(8) -0.281(3) 0.1066(5) 0.104(2) Uani 1 1 d . U
H12A H 0.812569 -0.283507 0.139011 0.125 Uiso 1 1 calc R U
H12B H 0.790422 -0.389110 0.083597 0.125 Uiso 1 1 calc R U
C13 C 0.8573(8) -0.059(3) 0.0418(4) 0.096(2) Uani 1 1 d . U
H13A H 0.816146 -0.180564 0.022030 0.115 Uiso 1 1 calc R U
H13B H 0.851551 0.094544 0.022040 0.115 Uiso 1 1 calc R U
C14 C 0.9891(8) -0.227(2) 0.1440(5) 0.104(2) Uani 1 1 d D U
H14A H 0.978791 -0.231491 0.178565 0.125 Uiso 1 1 calc R U
H14B H 1.050855 -0.293914 0.144308 0.125 Uiso 1 1 calc R U
C15 C 0.9490(9) -0.383(2) 0.0661(4) 0.107(2) Uani 1 1 d D U
H15A H 1.011439 -0.451448 0.069868 0.129 Uiso 1 1 calc R U
H15B H 0.906995 -0.491117 0.043115 0.129 Uiso 1 1 calc R U
C16 C 1.0068(8) 0.025(3) 0.0775(4) 0.107(2) Uani 1 1 d D U
H16A H 0.998412 0.192394 0.063462 0.128 Uiso 1 1 calc R U
H16B H 1.071307 -0.023434 0.079218 0.128 Uiso 1 1 calc R U
O11 O 0.6882(3) 0.3495(7) 0.13425(14) 0.0290(10) Uani 1 1 d . .
O12 O 0.7087(3) 0.0027(8) 0.17760(14) 0.0327(10) Uani 1 1 d . .
O13 O 0.6867(3) 1.1366(7) 0.52517(14) 0.0286(10) Uani 1 1 d . .
O14 O 0.5977(3) 1.3848(8) 0.47198(15) 0.0349(11) Uani 1 1 d . .
C101 C 0.6967(4) 0.2238(11) 0.1746(2) 0.0254(12) Uani 1 1 d . .
C102 C 0.6882(4) 0.3671(10) 0.2206(2) 0.0244(12) Uani 1 1 d . .
C103 C 0.7461(4) 0.3153(12) 0.2659(2) 0.0305(14) Uani 1 1 d . .
C104 C 0.7387(5) 0.4382(11) 0.3083(2) 0.0303(14) Uani 1 1 d . .
C105 C 0.6744(4) 0.6170(10) 0.3091(2) 0.0239(12) Uani 1 1 d . .
C106 C 0.6175(4) 0.6719(11) 0.2639(2) 0.0252(12) Uani 1 1 d . .
C107 C 0.6249(4) 0.5494(11) 0.22110(19) 0.0231(12) Uani 1 1 d . .
C108 C 0.6437(4) 1.2004(11) 0.4822(2) 0.0235(12) Uani 1 1 d . .
C109 C 0.6533(4) 1.0271(11) 0.44049(19) 0.0238(12) Uani 1 1 d . .
C110 C 0.7347(4) 1.0156(11) 0.4231(2) 0.0269(13) Uani 1 1 d . .
C111 C 0.7417(4) 0.8817(10) 0.3816(2) 0.0259(13) Uani 1 1 d . .
C112 C 0.6679(4) 0.7514(11) 0.35516(19) 0.0258(12) Uani 1 1 d . .
C113 C 0.5883(4) 0.7535(11) 0.37429(19) 0.0246(12) Uani 1 1 d . .
C114 C 0.5822(4) 0.8882(10) 0.4160(2) 0.0222(12) Uani 1 1 d . .
F11 F 0.8114(3) 0.1429(7) 0.26841(13) 0.0448(11) Uani 1 1 d . .
F12 F 0.7967(3) 0.3811(7) 0.35090(12) 0.0429(10) Uani 1 1 d . .
F13 F 0.5548(2) 0.8498(6) 0.26195(13) 0.0339(9) Uani 1 1 d . .
F14 F 0.5662(2) 0.6096(6) 0.17926(11) 0.0280(8) Uani 1 1 d . .
F15 F 0.8080(2) 1.1437(7) 0.44627(13) 0.0358(9) Uani 1 1 d . .
F16 F 0.8220(2) 0.8805(6) 0.36625(14) 0.0354(9) Uani 1 1 d . .
F17 F 0.5167(2) 0.6184(6) 0.35220(12) 0.0313(8) Uani 1 1 d . .
F18 F 0.5034(2) 0.8816(6) 0.43307(13) 0.0290(8) Uani 1 1 d . .

loop_
_atom_site_aniso_label
_atom_site_aniso_U_11
_atom_site_aniso_U_22
_atom_site_aniso_U_33
_atom_site_aniso_U_23
_atom_site_aniso_U_13
_atom_site_aniso_U_12
Zn1 0.0338(4) 0.0297(4) 0.0102(4) -0.0004(2) 0.0071(3) 0.0001(3)
O1 0.051(3) 0.046(3) 0.032(2) 0.001(2) 0.011(2) -0.003(2)
N1 0.044(3) 0.111(4) 0.044(3) 0.000(3) 0.020(2) 0.012(3)
N12 0.079(3) 0.152(4) 0.083(4) 0.001(4) 0.013(3) 0.010(4)
N13 0.083(3) 0.153(5) 0.090(4) -0.007(4) 0.011(3) 0.017(4)
N14 0.072(3) 0.152(5) 0.077(4) -0.002(3) 0.019(3) 0.019(4)
C11 0.074(4) 0.147(5) 0.081(4) -0.002(4) 0.020(3) 0.012(4)
C12 0.077(4) 0.148(5) 0.085(4) -0.004(4) 0.012(3) 0.017(4)
C13 0.070(3) 0.152(5) 0.070(4) -0.004(4) 0.023(3) 0.021(4)
C14 0.078(4) 0.149(5) 0.084(4) 0.002(4) 0.012(3) 0.012(4)
C15 0.082(4) 0.152(5) 0.086(4) -0.001(4) 0.011(4) 0.014(4)
C16 0.082(4) 0.156(5) 0.083(4) 0.002(4) 0.020(3) 0.014(4)
O11 0.042(2) 0.034(2) 0.0126(19) -0.0009(17) 0.0090(17) -0.0017(19)
O12 0.053(3) 0.030(2) 0.0159(19) -0.0049(17) 0.0091(18) 0.000(2)
O13 0.045(2) 0.033(2) 0.0070(18) -0.0008(16) 0.0047(16) 0.0063(19)
O14 0.053(3) 0.036(3) 0.0135(19) -0.0043(17) 0.0011(18) 0.010(2)
C101 0.029(3) 0.033(3) 0.015(3) -0.004(2) 0.004(2) -0.002(3)
C102 0.034(3) 0.030(3) 0.010(2) 0.001(2) 0.007(2) -0.004(2)
C103 0.045(4) 0.030(3) 0.016(3) 0.001(2) 0.005(2) 0.011(3)
C104 0.049(4) 0.027(3) 0.012(3) 0.001(2) 0.000(2) 0.003(3)
C105 0.037(3) 0.024(3) 0.013(3) -0.001(2) 0.010(2) -0.006(2)
C106 0.032(3) 0.029(3) 0.016(3) -0.003(2) 0.010(2) -0.001(2)
C107 0.030(3) 0.029(3) 0.010(2) 0.001(2) 0.003(2) -0.003(2)
C108 0.028(3) 0.028(3) 0.015(3) -0.001(2) 0.006(2) -0.004(3)
C109 0.034(3) 0.028(3) 0.011(2) 0.001(2) 0.008(2) 0.001(3)
C110 0.031(3) 0.030(3) 0.021(3) -0.004(2) 0.008(2) -0.007(3)
C111 0.033(3) 0.030(3) 0.020(3) -0.003(2) 0.016(2) -0.004(2)
C112 0.040(3) 0.027(3) 0.013(2) 0.000(2) 0.009(2) 0.001(3)
C113 0.031(3) 0.029(3) 0.013(2) 0.000(2) 0.003(2) -0.004(3)
C114 0.028(3) 0.024(3) 0.017(3) 0.002(2) 0.011(2) 0.000(2)
F11 0.064(3) 0.047(2) 0.0188(18) -0.0079(16) -0.0023(17) 0.027(2)
F12 0.074(3) 0.038(2) 0.0111(16) -0.0017(14) -0.0057(17) 0.0170(19)
F13 0.039(2) 0.039(2) 0.0242(18) -0.0034(15) 0.0081(15) 0.0110(16)
F14 0.0337(18) 0.0347(19) 0.0137(16) 0.0003(13) 0.0001(13) 0.0017(14)
F15 0.0337(19) 0.048(2) 0.0267(19) -0.0152(16) 0.0096(15) -0.0114(16)
F16 0.038(2) 0.039(2) 0.034(2) -0.0132(16) 0.0219(16) -0.0071(16)
F17 0.0354(19) 0.035(2) 0.0233(17) -0.0082(14) 0.0057(14) -0.0077(15)
F18 0.0296(18) 0.0335(19) 0.0265(18) -0.0062(14) 0.0122(14) -0.0020(14)

loop_
_atom_type_symbol
_atom_type_description
_atom_type_scat_dispersion_real
_atom_type_scat_dispersion_imag
_atom_type_scat_source
C C 0.0033 0.0016 'International Tables Vol C Tables 4.2.6.8 and 6.1.1.4'
H H 0.0000 0.0000 'International Tables Vol C Tables 4.2.6.8 and 6.1.1.4'
N N 0.0061 0.0033 'International Tables Vol C Tables 4.2.6.8 and 6.1.1.4'
O O 0.0106 0.0060 'International Tables Vol C Tables 4.2.6.8 and 6.1.1.4'
F F 0.0171 0.0103 'International Tables Vol C Tables 4.2.6.8 and 6.1.1.4'
Zn Zn 0.2839 1.4301 'International Tables Vol C Tables 4.2.6.8 and 6.1.1.4'

loop_
_geom_angle_atom_site_label_1
_geom_angle_atom_site_label_2
_geom_angle_atom_site_label_3
_geom_angle
_geom_angle_site_symmetry_1
_geom_angle_site_symmetry_3
_geom_angle_publ_flag
O1 Zn1 N1 108.2(3) . . yes
O1 Zn1 O13 120.68(18) . 4_575 yes
O11 Zn1 O1 116.70(19) . . yes
O11 Zn1 N1 110.0(3) . . yes
O11 Zn1 O13 98.96(17) . 4_575 yes
O13 Zn1 N1 101.0(3) 4_575 . yes
C11 N1 Zn1 114.8(7) . . ?
C11 N1 C12 101.2(8) . . ?
C12 N1 Zn1 112.3(6) . . ?
C13 N1 Zn1 120.5(6) . . ?
C13 N1 C11 108.8(9) . . ?
C13 N1 C12 96.1(10) . . ?
C11 N12 C16 105.8(10) . . ?
C14 N12 C11 110.5(11) . . ?
C14 N12 C16 107.1(11) . . ?
C12 N13 C14 111.9(11) . . ?
C15 N13 C12 107.5(11) . . ?
C15 N13 C14 104.4(11) . . ?
C13 N14 C15 105.7(11) . . ?
C13 N14 C16 106.8(10) . . ?
C15 N14 C16 111.9(11) . . ?
N1 C11 H11A 108.6 . . ?
N1 C11 H11B 108.6 . . ?
N12 C11 N1 114.8(10) . . ?
N12 C11 H11A 108.6 . . ?
N12 C11 H11B 108.6 . . ?
H11A C11 H11B 107.5 . . ?
N1 C12 H12A 108.4 . . ?
N1 C12 H12B 108.4 . . ?
N13 C12 N1 115.3(11) . . ?
N13 C12 H12A 108.4 . . ?
N13 C12 H12B 108.4 . . ?
H12A C12 H12B 107.5 . . ?
N1 C13 H13A 107.1 . . ?
N1 C13 H13B 107.1 . . ?
N14 C13 N1 121.1(10) . . ?
N14 C13 H13A 107.1 . . ?
N14 C13 H13B 107.1 . . ?
H13A C13 H13B 106.8 . . ?
N12 C14 N13 114.1(11) . . ?
N12 C14 H14A 108.7 . . ?
N12 C14 H14B 108.7 . . ?
N13 C14 H14A 108.7 . . ?
N13 C14 H14B 108.7 . . ?
H14A C14 H14B 107.6 . . ?
N13 C15 H15A 109.2 . . ?
N13 C15 H15B 109.2 . . ?
N14 C15 N13 112.2(11) . . ?
N14 C15 H15A 109.2 . . ?
N14 C15 H15B 109.2 . . ?
H15A C15 H15B 107.9 . . ?
N12 C16 H16A 109.4 . . ?
N12 C16 H16B 109.4 . . ?
N14 C16 N12 111.0(10) . . ?
N14 C16 H16A 109.4 . . ?
N14 C16 H16B 109.4 . . ?
H16A C16 H16B 108.0 . . ?
C101 O11 Zn1 108.0(4) . . ?
C108 O13 Zn1 117.2(4) . 4_576 ?
O11 C101 C102 115.6(5) . . ?
O12 C101 O11 125.0(5) . . ?
O12 C101 C102 119.4(5) . . ?
C103 C102 C101 119.9(5) . . ?
C107 C102 C101 123.7(5) . . ?
C107 C102 C103 116.4(5) . . ?
C104 C103 C102 121.2(6) . . ?
F11 C103 C102 120.2(5) . . ?
F11 C103 C104 118.6(5) . . ?
C103 C104 C105 122.6(5) . . ?
F12 C104 C103 118.6(6) . . ?
F12 C104 C105 118.8(5) . . ?
C104 C105 C106 116.4(5) . . ?
C104 C105 C112 122.1(5) . . ?
C106 C105 C112 121.5(5) . . ?
C107 C106 C105 121.3(5) . . ?
F13 C106 C105 119.3(5) . . ?
F13 C106 C107 119.4(5) . . ?
C102 C107 C106 122.2(5) . . ?
F14 C107 C102 120.2(5) . . ?
F14 C107 C106 117.5(5) . . ?
O13 C108 C109 115.0(5) . . ?
O14 C108 O13 126.6(5) . . ?
O14 C108 C109 118.3(5) . . ?
C110 C109 C108 120.5(5) . . ?
C114 C109 C108 122.5(5) . . ?
C114 C109 C110 116.8(5) . . ?
C111 C110 C109 121.5(5) . . ?
F15 C110 C109 119.8(5) . . ?
F15 C110 C111 118.6(5) . . ?
C110 C111 C112 121.5(5) . . ?
F16 C111 C110 118.6(5) . . ?
F16 C111 C112 119.9(5) . . ?
C111 C112 C105 121.3(5) . . ?
C111 C112 C113 116.6(5) . . ?
C113 C112 C105 122.1(5) . . ?
C114 C113 C112 121.3(5) . . ?
F17 C113 C112 119.3(5) . . ?
F17 C113 C114 119.4(5) . . ?
C109 C114 C113 122.1(5) . . ?
F18 C114 C109 119.3(5) . . ?
F18 C114 C113 118.6(5) . . ?

loop_
_geom_bond_atom_site_label_1
_geom_bond_atom_site_label_2
_geom_bond_distance
_geom_bond_site_symmetry_2
_geom_bond_publ_flag
Zn1 O1 1.978(5) . yes
Zn1 N1 2.037(7) . yes
Zn1 O11 1.950(4) . yes
Zn1 O13 1.979(4) 4_575 yes
N1 C11 1.519(15) . ?
N1 C12 1.588(18) . ?
N1 C13 1.423(13) . ?
N12 C11 1.461(15) . ?
N12 C14 1.436(9) . ?
N12 C16 1.468(9) . ?
N13 C12 1.434(15) . ?
N13 C14 1.437(9) . ?
N13 C15 1.430(9) . ?
N14 C13 1.407(14) . ?
N14 C15 1.420(9) . ?
N14 C16 1.454(9) . ?
C11 H11A 0.9900 . ?
C11 H11B 0.9900 . ?
C12 H12A 0.9900 . ?
C12 H12B 0.9900 . ?
C13 H13A 0.9900 . ?
C13 H13B 0.9900 . ?
C14 H14A 0.9900 . ?
C14 H14B 0.9900 . ?
C15 H15A 0.9900 . ?
C15 H15B 0.9900 . ?
C16 H16A 0.9900 . ?
C16 H16B 0.9900 . ?
O11 C101 1.286(7) . ?
O12 C101 1.218(8) . ?
O13 C108 1.273(7) . ?
O14 C108 1.218(7) . ?
C101 C102 1.510(7) . ?
C102 C103 1.395(8) . ?
C102 C107 1.372(8) . ?
C103 C104 1.365(9) . ?
C103 F11 1.346(7) . ?
C104 C105 1.371(9) . ?
C104 F12 1.345(7) . ?
C105 C106 1.390(8) . ?
C105 C112 1.478(7) . ?
C106 C107 1.373(8) . ?
C106 F13 1.341(7) . ?
C107 F14 1.339(6) . ?
C108 C109 1.512(8) . ?
C109 C110 1.392(8) . ?
C109 C114 1.367(8) . ?
C110 C111 1.372(8) . ?
C110 F15 1.347(7) . ?
C111 C112 1.387(8) . ?
C111 F16 1.346(7) . ?
C112 C113 1.390(8) . ?
C113 C114 1.376(8) . ?
C113 F17 1.339(6) . ?
C114 F18 1.351(6) . ?
